data_2241922
loop_
_publ_author_name
'Gangadharan, Rajeswari'
'Narayanan, P.'
'Sethusankar, K.'
'Saravanan, Velu'
'Mohanakrishnan, Arasambattu K.'

_publ_section_title
;
 Crystal structures of three carbazole derivatives:
 12-ethyl-7-phenylsulfonyl-7<i>H</i>-benzofuro[2,3-<i>b</i>]carbazole,
 (1),
 2-(4,5-dimethoxy-2-nitrophenyl)-4-hydroxy-9-phenylsulfonyl-9<i>H</i>-carbazole-3-carbaldehyde,
 (2), and
 12-phenyl-7-phenylsulfonyl-7<i>H</i>-benzofuro[2,3-<i>b</i>]carbazole,
 (3)
;
_journal_coeditor_code SU5330
_journal_issue 12
_journal_name_full 'Acta Crystallographica Section E'
_journal_page_first 1744
_journal_page_last 1750
_journal_paper_doi 10.1107/S2056989016016819
_journal_volume 72
_journal_year 2016
_chemical_formula_iupac 'C30 H19 N O3 S'
_chemical_formula_moiety 'C30 H19 N O3 S'
_chemical_formula_sum 'C30 H19 N O3 S'
_chemical_formula_weight 473.52
_chemical_name_systematic
;
12-Phenyl-7-phenylsulfonyl-7<i>H</i>-benzofuro[2,3-<i>b</i>]carbazole
;
_space_group_IT_number 19
_symmetry_cell_setting orthorhombic
_symmetry_space_group_name_Hall 'P 2ac 2ab'
_symmetry_space_group_name_H-M 'P 21 21 21'
_atom_sites_solution_hydrogens geom
_atom_sites_solution_primary direct
_atom_sites_solution_secondary difmap
_audit_creation_method SHELXL-97
_cell_angle_alpha 90.00
_cell_angle_beta 90.00
_cell_angle_gamma 90.00
_cell_formula_units_Z 4
_cell_length_a 10.6461(10)
_cell_length_b 11.8994(11)
_cell_length_c 18.2418(16)
_cell_measurement_reflns_used 5055
_cell_measurement_temperature 296(2)
_cell_measurement_theta_max 27.06
_cell_measurement_theta_min 2.21
_cell_volume 2310.9(4)
_computing_cell_refinement
;
SAINT (Bruker, 2008)
;
_computing_data_collection
;
APEX2 (Bruker, 2008)
;
_computing_data_reduction
;
SAINT (Bruker, 2008)
;
_computing_molecular_graphics
;
ORTEP-3 for Windows (Farrugia, 2012) and Mercury (Macrae <i>et al.</i>,
2008)
;
_computing_publication_material
;
SHELXL97 (Sheldrick, 2008) and PLATON (Spek, 2009)
;
_computing_structure_refinement
;
SHELXL97 (Sheldrick, 2008)
;
_computing_structure_solution
;
SHELXS97 (Sheldrick, 2008)
;
_diffrn_ambient_temperature 296(2)
_diffrn_measured_fraction_theta_full 0.997
_diffrn_measured_fraction_theta_max 0.997
_diffrn_measurement_device_type 'Bruker Kappa APEXII CCD'
_diffrn_measurement_method '\w & \f scans'
_diffrn_radiation_monochromator graphite
_diffrn_radiation_source 'fine-focus sealed tube'
_diffrn_radiation_type MoK\a
_diffrn_radiation_wavelength 0.71073
_diffrn_reflns_av_R_equivalents 0.0605
_diffrn_reflns_av_sigmaI/netI 0.0564
_diffrn_reflns_limit_h_max 13
_diffrn_reflns_limit_h_min -13
_diffrn_reflns_limit_k_max 15
_diffrn_reflns_limit_k_min -15
_diffrn_reflns_limit_l_max 22
_diffrn_reflns_limit_l_min -23
_diffrn_reflns_number 29269
_diffrn_reflns_theta_full 27.06
_diffrn_reflns_theta_max 27.06
_diffrn_reflns_theta_min 2.21
_exptl_absorpt_coefficient_mu 0.174
_exptl_absorpt_correction_T_max 0.957
_exptl_absorpt_correction_T_min 0.941
_exptl_absorpt_correction_type multi-scan
_exptl_absorpt_process_details
;
(SADABS; Bruker, 2008)
;
_exptl_crystal_colour colourless
_exptl_crystal_density_diffrn 1.361
_exptl_crystal_density_method 'not measured'
_exptl_crystal_description block
_exptl_crystal_F_000 984
_exptl_crystal_size_max 0.35
_exptl_crystal_size_mid 0.30
_exptl_crystal_size_min 0.25
_refine_diff_density_max 0.155
_refine_diff_density_min -0.253
_refine_ls_abs_structure_details
;
Flack (1983), 2189 Friedel pairs
;
_refine_ls_abs_structure_Flack 0.08(9)
_refine_ls_extinction_method none
_refine_ls_goodness_of_fit_ref 0.997
_refine_ls_hydrogen_treatment constr
_refine_ls_matrix_type full
_refine_ls_number_parameters 316
_refine_ls_number_reflns 5055
_refine_ls_number_restraints 1
_refine_ls_restrained_S_all 1.102
_refine_ls_R_factor_all 0.0933
_refine_ls_R_factor_gt 0.0424
_refine_ls_shift/su_max 0.000
_refine_ls_shift/su_mean 0.000
_refine_ls_structure_factor_coef Fsqd
_refine_ls_weighting_details 'calc w=1/[\s^2^(Fo^2^)+(0.0488P)^2^+0.0000P] where P=(Fo^2^+2Fc^2^)/3'
_refine_ls_weighting_scheme calc
_refine_ls_wR_factor_gt 0.0841
_refine_ls_wR_factor_ref 0.1011
_reflns_number_gt 3194
_reflns_number_total 5055
_reflns_threshold_expression >2sigma(I)
_cod_data_source_file su5330sup1.cif
_cod_data_source_block 3
_cod_database_code 2241922

loop_
_symmetry_equiv_pos_as_xyz
'x, y, z'
'-x+1/2, -y, z+1/2'
'x+1/2, -y+1/2, -z'
'-x, y+1/2, -z+1/2'

loop_
_atom_site_type_symbol
_atom_site_label
_atom_site_fract_x
_atom_site_fract_y
_atom_site_fract_z
_atom_site_U_iso_or_equiv
_atom_site_adp_type
_atom_site_calc_flag
_atom_site_refinement_flags
_atom_site_occupancy
_atom_site_symmetry_multiplicity
C C1 -0.0093(3) 0.6577(2) 0.59295(16) 0.0546(7) Uani d . 1 1
H H1 -0.0202 0.7107 0.6298 0.066 Uiso calc R 1 1
C C2 -0.1114(3) 0.6067(3) 0.56158(18) 0.0668(9) Uani d . 1 1
H H2 -0.1917 0.6246 0.5779 0.080 Uiso calc R 1 1
C C3 -0.0964(3) 0.5288(3) 0.50594(18) 0.0697(9) Uani d . 1 1
H H3 -0.1672 0.4959 0.4852 0.084 Uiso calc R 1 1
C C4 0.0190(3) 0.4993(2) 0.48087(16) 0.0628(8) Uani d . 1 1
H H4 0.0282 0.4472 0.4433 0.075 Uiso calc R 1 1
C C5 0.1227(3) 0.5493(2) 0.51323(14) 0.0485(7) Uani d . 1 1
C C6 0.1098(3) 0.6296(2) 0.56937(14) 0.0419(6) Uani d . 1 1
C C7 0.2349(2) 0.6687(2) 0.58813(13) 0.0398(6) Uani d . 1 1
C C8 0.3212(3) 0.6114(2) 0.54335(12) 0.0427(6) Uani d . 1 1
C C9 0.4492(3) 0.6300(2) 0.54535(14) 0.0510(7) Uani d . 1 1
H H9 0.5054 0.5918 0.5153 0.061 Uiso calc R 1 1
C C10 0.4868(3) 0.7095(2) 0.59553(14) 0.0455(7) Uani d . 1 1
C C11 0.4059(3) 0.7687(2) 0.64193(13) 0.0413(6) Uani d . 1 1
C C12 0.2773(3) 0.7488(2) 0.63911(12) 0.0404(6) Uani d . 1 1
C C13 0.4852(3) 0.8433(2) 0.68342(14) 0.0452(7) Uani d . 1 1
C C14 0.6070(3) 0.8217(2) 0.66050(15) 0.0513(7) Uani d . 1 1
C C15 0.7122(3) 0.8755(3) 0.68680(18) 0.0633(9) Uani d . 1 1
H H15 0.7925 0.8582 0.6702 0.076 Uiso calc R 1 1
C C16 0.6910(3) 0.9561(3) 0.73888(18) 0.0681(9) Uani d . 1 1
H H16 0.7591 0.9949 0.7584 0.082 Uiso calc R 1 1
C C17 0.5714(3) 0.9816(3) 0.76328(16) 0.0626(8) Uani d . 1 1
H H17 0.5607 1.0376 0.7983 0.075 Uiso calc R 1 1
C C18 0.4674(3) 0.9256(2) 0.73661(14) 0.0554(7) Uani d . 1 1
H H18 0.3873 0.9425 0.7538 0.067 Uiso calc R 1 1
C C19 0.1912(2) 0.8073(2) 0.69074(13) 0.0405(6) Uani d . 1 1
C C20 0.1210(3) 0.9003(2) 0.66997(15) 0.0507(7) Uani d . 1 1
H H20 0.1255 0.9270 0.6221 0.061 Uiso calc R 1 1
C C21 0.0447(3) 0.9532(2) 0.72040(17) 0.0592(8) Uani d D 1 1
H H21 -0.0021 1.0153 0.7058 0.071 Uiso calc R 1 1
C C22 0.0362(3) 0.9174(3) 0.78952(15) 0.0619(8) Uani d D 1 1
H H22 -0.0153 0.9546 0.8227 0.074 Uiso calc R 1 1
C C23 0.1041(3) 0.8252(3) 0.81136(16) 0.0708(9) Uani d . 1 1
H H23 0.0978 0.7995 0.8594 0.085 Uiso calc R 1 1
C C24 0.1812(3) 0.7709(2) 0.76269(13) 0.0562(8) Uani d . 1 1
H H24 0.2274 0.7089 0.7781 0.067 Uiso calc R 1 1
C C25 0.3170(3) 0.3277(2) 0.54143(14) 0.0493(7) Uani d . 1 1
C C26 0.4280(3) 0.3073(3) 0.57863(18) 0.0666(9) Uani d . 1 1
H H26 0.5024 0.3417 0.5641 0.080 Uiso calc R 1 1
C C27 0.4265(4) 0.2342(3) 0.6382(2) 0.0808(11) Uani d . 1 1
H H27 0.5000 0.2199 0.6641 0.097 Uiso calc R 1 1
C C28 0.3177(5) 0.1840(3) 0.6584(2) 0.0906(12) Uani d . 1 1
H H28 0.3176 0.1342 0.6977 0.109 Uiso calc R 1 1
C C29 0.2091(4) 0.2050(3) 0.6224(2) 0.0904(12) Uani d . 1 1
H H29 0.1352 0.1707 0.6377 0.108 Uiso calc R 1 1
C C30 0.2075(3) 0.2761(3) 0.56366(18) 0.0686(9) Uani d . 1 1
H H30 0.1327 0.2897 0.5388 0.082 Uiso calc R 1 1
N N1 0.2531(2) 0.53725(18) 0.49596(11) 0.0497(6) Uani d . 1 1
O O1 0.2250(2) 0.37314(17) 0.41398(10) 0.0763(7) Uani d . 1 1
O O2 0.4380(2) 0.43983(18) 0.44385(11) 0.0795(7) Uani d . 1 1
O O3 0.60967(18) 0.73994(16) 0.60631(10) 0.0573(5) Uani d . 1 1
S S1 0.31294(8) 0.41674(6) 0.46577(4) 0.0583(2) Uani d . 1 1

loop_
_atom_site_aniso_label
_atom_site_aniso_U_11
_atom_site_aniso_U_22
_atom_site_aniso_U_33
_atom_site_aniso_U_12
_atom_site_aniso_U_13
_atom_site_aniso_U_23
C1 0.0488(19) 0.0502(17) 0.0649(19) 0.0022(15) -0.0009(16) 0.0002(15)
C2 0.0497(19) 0.0610(19) 0.090(2) 0.0060(17) -0.0077(18) 0.0020(18)
C3 0.060(2) 0.0595(19) 0.089(2) -0.0023(17) -0.0197(18) -0.0047(19)
C4 0.079(2) 0.0473(17) 0.0623(19) 0.0004(17) -0.0142(18) -0.0081(15)
C5 0.0597(19) 0.0395(15) 0.0463(15) 0.0038(15) -0.0043(14) 0.0030(13)
C6 0.0483(17) 0.0370(13) 0.0404(14) 0.0004(13) -0.0020(13) 0.0078(12)
C7 0.0504(17) 0.0337(14) 0.0353(14) 0.0036(12) 0.0024(12) 0.0028(12)
C8 0.0583(18) 0.0354(14) 0.0345(13) 0.0007(14) 0.0085(14) 0.0028(11)
C9 0.060(2) 0.0431(15) 0.0499(17) 0.0039(14) 0.0170(15) -0.0010(14)
C10 0.0444(18) 0.0460(16) 0.0462(15) 0.0007(13) 0.0047(14) 0.0045(13)
C11 0.0469(18) 0.0361(13) 0.0409(14) 0.0024(13) 0.0024(13) 0.0047(12)
C12 0.0542(18) 0.0341(13) 0.0327(13) 0.0069(13) 0.0028(12) 0.0026(11)
C13 0.0516(19) 0.0437(16) 0.0404(15) 0.0000(14) 0.0002(13) 0.0060(13)
C14 0.057(2) 0.0433(16) 0.0539(17) -0.0014(16) -0.0010(16) 0.0037(14)
C15 0.053(2) 0.060(2) 0.076(2) -0.0077(17) -0.0024(17) 0.0049(18)
C16 0.069(2) 0.057(2) 0.079(2) -0.0150(19) -0.0148(19) 0.0028(18)
C17 0.080(2) 0.0466(17) 0.0614(18) -0.0068(17) -0.0117(18) -0.0040(15)
C18 0.063(2) 0.0449(16) 0.0587(17) 0.0014(15) -0.0005(15) 0.0022(15)
C19 0.0445(16) 0.0357(13) 0.0413(14) 0.0019(13) -0.0014(13) -0.0010(11)
C20 0.0557(17) 0.0481(16) 0.0482(15) 0.0028(16) 0.0013(14) 0.0050(14)
C21 0.0557(18) 0.0439(17) 0.078(2) 0.0151(15) 0.0026(17) -0.0054(16)
C22 0.070(2) 0.0649(19) 0.0505(17) 0.0154(18) 0.0111(15) -0.0121(16)
C23 0.085(2) 0.083(2) 0.0438(16) 0.021(2) 0.0115(17) 0.0046(16)
C24 0.068(2) 0.0584(18) 0.0420(15) 0.0161(17) 0.0077(15) 0.0045(13)
C25 0.0552(18) 0.0403(14) 0.0523(16) 0.0042(14) 0.0050(16) -0.0114(13)
C26 0.060(2) 0.065(2) 0.074(2) 0.0094(16) -0.0077(18) -0.0208(19)
C27 0.102(3) 0.067(2) 0.073(2) 0.034(2) -0.034(2) -0.019(2)
C28 0.131(4) 0.060(2) 0.081(2) 0.022(3) 0.004(3) 0.007(2)
C29 0.097(3) 0.066(2) 0.108(3) 0.005(2) 0.012(3) 0.027(2)
C30 0.068(2) 0.0540(18) 0.084(2) 0.0061(17) 0.0014(18) 0.0101(17)
N1 0.0652(16) 0.0427(13) 0.0412(12) 0.0012(12) 0.0038(11) -0.0069(10)
O1 0.1128(18) 0.0644(14) 0.0517(12) 0.0049(12) -0.0123(12) -0.0223(11)
O2 0.0867(16) 0.0718(15) 0.0801(14) -0.0049(12) 0.0470(12) -0.0182(12)
O3 0.0487(12) 0.0556(12) 0.0675(12) -0.0014(11) 0.0091(10) -0.0024(11)
S1 0.0794(6) 0.0499(4) 0.0455(4) 0.0012(4) 0.0136(4) -0.0115(4)

loop_
_atom_type_symbol
_atom_type_description
_atom_type_scat_dispersion_real
_atom_type_scat_dispersion_imag
_atom_type_scat_source
C C 0.0033 0.0016 'International Tables Vol C Tables 4.2.6.8 and 6.1.1.4'
H H 0.0000 0.0000 'International Tables Vol C Tables 4.2.6.8 and 6.1.1.4'
N N 0.0061 0.0033 'International Tables Vol C Tables 4.2.6.8 and 6.1.1.4'
O O 0.0106 0.0060 'International Tables Vol C Tables 4.2.6.8 and 6.1.1.4'
S S 0.1246 0.1234 'International Tables Vol C Tables 4.2.6.8 and 6.1.1.4'

loop_
_geom_angle_atom_site_label_1
_geom_angle_atom_site_label_2
_geom_angle_atom_site_label_3
_geom_angle
C2 C1 C6 119.5(3)
C2 C1 H1 120.3
C6 C1 H1 120.3
C1 C2 C3 120.7(3)
C1 C2 H2 119.6
C3 C2 H2 119.6
C4 C3 C2 121.7(3)
C4 C3 H3 119.1
C2 C3 H3 119.1
C3 C4 C5 117.7(3)
C3 C4 H4 121.1
C5 C4 H4 121.1
C4 C5 C6 121.6(3)
C4 C5 N1 129.5(3)
C6 C5 N1 108.8(2)
C1 C6 C5 118.7(3)
C1 C6 C7 133.8(2)
C5 C6 C7 107.4(2)
C8 C7 C12 120.3(2)
C8 C7 C6 107.9(2)
C12 C7 C6 131.9(2)
C9 C8 C7 123.5(2)
C9 C8 N1 127.9(2)
C7 C8 N1 108.6(2)
C10 C9 C8 114.5(2)
C10 C9 H9 122.8
C8 C9 H9 122.8
O3 C10 C9 123.7(2)
O3 C10 C11 111.6(2)
C9 C10 C11 124.8(3)
C12 C11 C10 119.9(2)
C12 C11 C13 134.6(2)
C10 C11 C13 105.5(2)
C11 C12 C7 117.1(2)
C11 C12 C19 120.3(2)
C7 C12 C19 122.6(2)
C14 C13 C18 117.9(3)
C14 C13 C11 106.0(2)
C18 C13 C11 136.1(3)
C15 C14 C13 124.7(3)
C15 C14 O3 123.9(3)
C13 C14 O3 111.3(3)
C16 C15 C14 115.7(3)
C16 C15 H15 122.1
C14 C15 H15 122.1
C15 C16 C17 121.9(3)
C15 C16 H16 119.0
C17 C16 H16 119.0
C18 C17 C16 121.3(3)
C18 C17 H17 119.4
C16 C17 H17 119.4
C17 C18 C13 118.4(3)
C17 C18 H18 120.8
C13 C18 H18 120.8
C24 C19 C20 117.8(2)
C24 C19 C12 120.0(2)
C20 C19 C12 122.1(2)
C21 C20 C19 119.9(2)
C21 C20 H20 120.0
C19 C20 H20 120.0
C22 C21 C20 121.6(3)
C22 C21 H21 119.2
C20 C21 H21 119.2
C21 C22 C23 119.6(3)
C21 C22 H22 120.2
C23 C22 H22 120.2
C24 C23 C22 120.3(3)
C24 C23 H23 119.9
C22 C23 H23 119.9
C23 C24 C19 120.8(3)
C23 C24 H24 119.6
C19 C24 H24 119.6
C30 C25 C26 120.0(3)
C30 C25 S1 118.9(2)
C26 C25 S1 121.1(2)
C25 C26 C27 118.8(3)
C25 C26 H26 120.6
C27 C26 H26 120.6
C28 C27 C26 119.9(3)
C28 C27 H27 120.1
C26 C27 H27 120.1
C29 C28 C27 121.2(4)
C29 C28 H28 119.4
C27 C28 H28 119.4
C28 C29 C30 120.4(4)
C28 C29 H29 119.8
C30 C29 H29 119.8
C29 C30 C25 119.7(3)
C29 C30 H30 120.1
C25 C30 H30 120.1
C5 N1 C8 107.3(2)
C5 N1 S1 122.09(19)
C8 N1 S1 122.47(18)
C10 O3 C14 105.5(2)
O2 S1 O1 119.98(13)
O2 S1 N1 106.63(13)
O1 S1 N1 106.34(13)
O2 S1 C25 108.57(14)
O1 S1 C25 108.66(13)
N1 S1 C25 105.76(11)

loop_
_geom_bond_atom_site_label_1
_geom_bond_atom_site_label_2
_geom_bond_distance
C1 C2 1.370(4)
C1 C6 1.379(4)
C1 H1 0.9300
C2 C3 1.383(4)
C2 H2 0.9300
C3 C4 1.358(4)
C3 H3 0.9300
C4 C5 1.386(4)
C4 H4 0.9300
C5 C6 1.407(4)
C5 N1 1.431(4)
C6 C7 1.452(4)
C7 C8 1.406(3)
C7 C12 1.406(3)
C8 C9 1.381(4)
C8 N1 1.432(3)
C9 C10 1.376(4)
C9 H9 0.9300
C10 O3 1.372(3)
C10 C11 1.398(3)
C11 C12 1.391(4)
C11 C13 1.440(4)
C12 C19 1.487(3)
C13 C14 1.386(4)
C13 C18 1.392(4)
C14 C15 1.376(4)
C14 O3 1.387(3)
C15 C16 1.369(4)
C15 H15 0.9300
C16 C17 1.383(4)
C16 H16 0.9300
C17 C18 1.381(4)
C17 H17 0.9300
C18 H18 0.9300
C19 C24 1.386(3)
C19 C20 1.388(3)
C20 C21 1.379(4)
C20 H20 0.9300
C21 C22 1.334(4)
C21 H21 0.9300
C22 C23 1.373(4)
C22 H22 0.9300
C23 C24 1.371(4)
C23 H23 0.9300
C24 H24 0.9300
C25 C30 1.379(4)
C25 C26 1.385(4)
C25 S1 1.740(3)
C26 C27 1.392(5)
C26 H26 0.9300
C27 C28 1.354(5)
C27 H27 0.9300
C28 C29 1.352(5)
C28 H28 0.9300
C29 C30 1.365(4)
C29 H29 0.9300
C30 H30 0.9300
N1 S1 1.663(2)
O1 S1 1.427(2)
O2 S1 1.417(2)

loop_
_geom_hbond_atom_site_label_D
_geom_hbond_atom_site_label_H
_geom_hbond_atom_site_label_A
_geom_hbond_site_symmetry_A
_geom_hbond_distance_DH
_geom_hbond_distance_HA
_geom_hbond_distance_DA
_geom_hbond_angle_DHA
C4 H4 O1 ----- 0.93 2.34 2.924(4) 121
C9 H9 O2 ----- 0.93 2.34 2.926(3) 121
C2 H2 O3 1_455 0.93 2.57 3.464(4) 160
C17 H17 Cg4 4_656 0.93 2.81 3.683(3) 156
C22 H22 Cg3 4_556 0.93 2.95 3.722(3) 141

loop_
_geom_torsion_atom_site_label_1
_geom_torsion_atom_site_label_2
_geom_torsion_atom_site_label_3
_geom_torsion_atom_site_label_4
_geom_torsion
C6 C1 C2 C3 -0.9(4)
C1 C2 C3 C4 0.6(5)
C2 C3 C4 C5 0.4(4)
C3 C4 C5 C6 -1.1(4)
C3 C4 C5 N1 -177.3(3)
C2 C1 C6 C5 0.2(4)
C2 C1 C6 C7 177.5(3)
C4 C5 C6 C1 0.8(4)
N1 C5 C6 C1 177.7(2)
C4 C5 C6 C7 -177.2(2)
N1 C5 C6 C7 -0.2(3)
C1 C6 C7 C8 -177.7(3)
C5 C6 C7 C8 -0.2(3)
C1 C6 C7 C12 1.5(5)
C5 C6 C7 C12 179.0(2)
C12 C7 C8 C9 -0.9(4)
C6 C7 C8 C9 178.4(2)
C12 C7 C8 N1 -178.8(2)
C6 C7 C8 N1 0.5(3)
C7 C8 C9 C10 0.4(4)
N1 C8 C9 C10 177.9(2)
C8 C9 C10 O3 179.7(2)
C8 C9 C10 C11 0.1(4)
O3 C10 C11 C12 -179.8(2)
C9 C10 C11 C12 -0.1(4)
O3 C10 C11 C13 1.3(3)
C9 C10 C11 C13 -179.0(2)
C10 C11 C12 C7 -0.4(3)
C13 C11 C12 C7 178.1(2)
C10 C11 C12 C19 177.0(2)
C13 C11 C12 C19 -4.5(4)
C8 C7 C12 C11 0.9(3)
C6 C7 C12 C11 -178.3(2)
C8 C7 C12 C19 -176.5(2)
C6 C7 C12 C19 4.4(4)
C12 C11 C13 C14 179.9(3)
C10 C11 C13 C14 -1.4(3)
C12 C11 C13 C18 -0.5(5)
C10 C11 C13 C18 178.1(3)
C18 C13 C14 C15 0.4(4)
C11 C13 C14 C15 180.0(3)
C18 C13 C14 O3 -178.6(2)
C11 C13 C14 O3 1.1(3)
C13 C14 C15 C16 -0.5(4)
O3 C14 C15 C16 178.3(2)
C14 C15 C16 C17 -0.1(5)
C15 C16 C17 C18 0.8(5)
C16 C17 C18 C13 -0.9(4)
C14 C13 C18 C17 0.4(4)
C11 C13 C18 C17 -179.1(3)
C11 C12 C19 C24 -77.7(3)
C7 C12 C19 C24 99.5(3)
C11 C12 C19 C20 100.7(3)
C7 C12 C19 C20 -82.1(3)
C24 C19 C20 C21 0.0(4)
C12 C19 C20 C21 -178.5(2)
C19 C20 C21 C22 0.2(4)
C20 C21 C22 C23 -0.5(5)
C21 C22 C23 C24 0.7(5)
C22 C23 C24 C19 -0.6(5)
C20 C19 C24 C23 0.2(4)
C12 C19 C24 C23 178.7(3)
C30 C25 C26 C27 0.0(4)
S1 C25 C26 C27 -179.2(2)
C25 C26 C27 C28 0.5(5)
C26 C27 C28 C29 -1.2(5)
C27 C28 C29 C30 1.2(6)
C28 C29 C30 C25 -0.6(5)
C26 C25 C30 C29 0.0(4)
S1 C25 C30 C29 179.2(2)
C4 C5 N1 C8 177.2(3)
C6 C5 N1 C8 0.6(3)
C4 C5 N1 S1 -33.7(4)
C6 C5 N1 S1 149.69(18)
C9 C8 N1 C5 -178.4(2)
C7 C8 N1 C5 -0.7(3)
C9 C8 N1 S1 32.6(3)
C7 C8 N1 S1 -149.66(18)
C9 C10 O3 C14 179.7(2)
C11 C10 O3 C14 -0.7(3)
C15 C14 O3 C10 -179.2(3)
C13 C14 O3 C10 -0.3(3)
C5 N1 S1 O2 171.21(19)
C8 N1 S1 O2 -44.3(2)
C5 N1 S1 O1 42.1(2)
C8 N1 S1 O1 -173.43(19)
C5 N1 S1 C25 -73.3(2)
C8 N1 S1 C25 71.2(2)
C30 C25 S1 O2 -167.4(2)
C26 C25 S1 O2 11.8(3)
C30 C25 S1 O1 -35.4(3)
C26 C25 S1 O1 143.8(2)
C30 C25 S1 N1 78.5(2)
C26 C25 S1 N1 -102.3(2)
